data_7050024
loop_
_publ_author_name
'Katsuhira Yoshida'
'Yousuke Ooyama'

_publ_section_title
;
Heterocyclic quinol-type fluorophores. Part 4.
Dramatic solid-state fluorescence enhancement behaviour of
imidazoanthraquinol-type clathrate hosts upon inclusion of various kinds
of organic solvent molecules
;
_journal_name_full 'New J.Chem.(Nouv.J.Chim.)'
_journal_year 2005
_chemical_formula_sum 'C26 H25 N3 O2'
_chemical_formula_weight 411.50
_space_group_IT_number 14
_symmetry_cell_setting monoclinic
_symmetry_space_group_name_Hall '-P 2ybc'
_symmetry_space_group_name_H-M 'P 1 21/c 1'
_cell_angle_alpha 90
_cell_angle_beta 113.97(1)
_cell_angle_gamma 90
_cell_formula_units_Z 4
_cell_length_a 11.111(2)
_cell_length_b 16.954(2)
_cell_length_c 12.318(2)
_cell_measurement_reflns_used 25
_cell_measurement_temperature 296.2
_cell_measurement_theta_max 15.0
_cell_measurement_theta_min 11.9
_cell_volume 2120.3(5)
_diffrn_measured_fraction_theta_full 0.9987
_diffrn_measured_fraction_theta_max 0.9987
_diffrn_measurement_device_type 'Rigaku AFC7S'
_diffrn_measurement_method \w-2\q
_diffrn_orient_matrix_UB_11 -0.00200
_diffrn_orient_matrix_UB_12 -0.04201
_diffrn_orient_matrix_UB_13 -0.05769
_diffrn_orient_matrix_UB_21 -0.09728
_diffrn_orient_matrix_UB_22 0.00726
_diffrn_orient_matrix_UB_23 -0.04347
_diffrn_orient_matrix_UB_31 0.01528
_diffrn_orient_matrix_UB_32 0.04076
_diffrn_orient_matrix_UB_33 -0.05172
_diffrn_radiation_detector 'scintillation counter'
_diffrn_radiation_monochromator graphite
_diffrn_radiation_source 'Rigaku sealed tube'
_diffrn_radiation_type 'Mo K\a'
_diffrn_radiation_wavelength 0.7107
_diffrn_reflns_av_R_equivalents 0.020
_diffrn_reflns_limit_h_max 13
_diffrn_reflns_limit_h_min 0
_diffrn_reflns_limit_k_max 20
_diffrn_reflns_limit_k_min 0
_diffrn_reflns_limit_l_max 13
_diffrn_reflns_limit_l_min -14
_diffrn_reflns_number 3936
_diffrn_reflns_theta_full 25.00
_diffrn_reflns_theta_max 25.00
_diffrn_standards_decay_% 0.34
_diffrn_standards_interval_count 150
_diffrn_standards_number 3
_exptl_absorpt_coefficient_mu 0.083
_exptl_absorpt_correction_T_max 0.999
_exptl_absorpt_correction_T_min 0.968
_exptl_absorpt_correction_type psi-scan
_exptl_crystal_colour orange
_exptl_crystal_density_diffrn 1.289
_exptl_crystal_density_meas ?
_exptl_crystal_density_method 'not measured'
_exptl_crystal_description prismatic
_exptl_crystal_F_000 872.00
_exptl_crystal_size_max 0.450
_exptl_crystal_size_mid 0.450
_exptl_crystal_size_min 0.250
_exptl_crystal_size_rad ?
_refine_diff_density_max 0.49
_refine_diff_density_min -0.62
_refine_ls_abs_structure_details ?
_refine_ls_abs_structure_Flack ?
_refine_ls_extinction_coef 0.010(2)
_refine_ls_extinction_method 'Zachariasen(1967) type 2 Gaussian isotropic'
_refine_ls_goodness_of_fit_ref 1.444
_refine_ls_hydrogen_treatment ?
_refine_ls_matrix_type full
_refine_ls_number_parameters 341
_refine_ls_number_reflns 3735
_refine_ls_R_factor_all 0.0994
_refine_ls_R_factor_gt 0.0623
_refine_ls_shift/su_max 0.0002
_refine_ls_structure_factor_coef Fsqd
_refine_ls_weighting_details 'w = 1/[\s^2^(Fo^2^) + (0.04000(Max(Fo^2^,0) + 2Fc^2^)/3)^2^]'
_refine_ls_weighting_scheme calc
_refine_ls_wR_factor_gt 0.1457
_refine_ls_wR_factor_ref 0.1662
_reflns_number_gt 1866
_reflns_number_total 3735
_reflns_threshold_expression >2sigma(I)
_cod_depositor_comments
;
The following automatic conversions were performed:
'_refine_ls_matrix_type' value 'Full' changed to 'full' according to
'/home/saulius/struct/CIF-dictionaries/cif_core.dic' dictionary named
'cif_core.dic' version 2.4.1 from 2010-06-29.

Automatic conversion script
Id: cif_fix_enum 1527 2010-12-29 10:47:43Z saulius 
;
_cod_original_sg_symbol_H-M 'P 21/c'
_cod_database_code 7050024

loop_
_symmetry_equiv_pos_as_xyz
x,y,z
-x,1/2+y,1/2-z
-x,-y,-z
x,1/2-y,1/2+z

loop_
_atom_site_label
_atom_site_type_symbol
_atom_site_fract_x
_atom_site_fract_y
_atom_site_fract_z
_atom_site_U_iso_or_equiv
_atom_site_adp_type
_atom_site_occupancy
_atom_site_calc_flag
_atom_site_refinement_flags
_atom_site_disorder_assembly
_atom_site_disorder_group
O(1) O -0.4765(2) -0.1851(1) -1.0081(2) 0.0637(8) Uani 1.00 d . . .
O(2) O -0.9889(3) -0.1378(2) -1.0880(3) 0.106(1) Uani 1.00 d . . .
N(1) N -0.4107(3) -0.0526(2) -0.8461(3) 0.0542(9) Uani 1.00 d . . .
N(2) N -0.4738(3) 0.0639(2) -0.8028(3) 0.0598(9) Uani 1.00 d . . .
N(3) N 0.1545(4) 0.1089(3) -0.5320(5) 0.153(2) Uani 1.00 d . . .
C(1) C -0.5910(3) -0.1927(2) -0.9814(3) 0.0544(10) Uani 1.00 d . . .
C(2) C -0.6983(4) -0.2383(2) -1.0781(3) 0.062(1) Uani 1.00 d . . .
C(3) C -0.6643(5) -0.3044(2) -1.1265(4) 0.074(1) Uani 1.00 d . . .
C(4) C -0.7602(6) -0.3492(3) -1.2125(4) 0.090(2) Uani 1.00 d . . .
C(5) C -0.8906(6) -0.3290(3) -1.2508(4) 0.097(2) Uani 1.00 d . . .
C(6) C -0.9260(5) -0.2648(3) -1.2036(4) 0.085(2) Uani 1.00 d . . .
C(7) C -0.8308(4) -0.2189(2) -1.1154(3) 0.067(1) Uani 1.00 d . . .
C(8) C -0.8718(4) -0.1484(2) -1.0676(3) 0.072(1) Uani 1.00 d . . .
C(9) C -0.7681(3) -0.0922(2) -0.9973(3) 0.060(1) Uani 1.00 d . . .
C(10) C -0.8061(4) -0.0185(2) -0.9696(4) 0.068(1) Uani 1.00 d . . .
C(11) C -0.7170(4) 0.0372(2) -0.9070(4) 0.068(1) Uani 1.00 d . . .
C(12) C -0.5839(3) 0.0190(2) -0.8684(3) 0.055(1) Uani 1.00 d . . .
C(13) C -0.5465(3) -0.0543(2) -0.8968(3) 0.0504(10) Uani 1.00 d . . .
C(14) C -0.6360(3) -0.1120(2) -0.9613(3) 0.0526(10) Uani 1.00 d . . .
C(15) C -0.3720(3) 0.0185(2) -0.7913(3) 0.054(1) Uani 1.00 d . . .
C(16) C -0.2346(3) 0.0401(2) -0.7244(3) 0.057(1) Uani 1.00 d . . .
C(17) C -0.2014(4) 0.1034(2) -0.6452(4) 0.068(1) Uani 1.00 d . . .
C(18) C -0.0749(4) 0.1258(3) -0.5820(4) 0.078(1) Uani 1.00 d . . .
C(19) C 0.0281(4) 0.0864(3) -0.5943(4) 0.086(2) Uani 1.00 d . . .
C(20) C -0.0029(4) 0.0224(3) -0.6720(4) 0.081(1) Uani 1.00 d . . .
C(21) C -0.1306(4) -0.0001(2) -0.7341(4) 0.066(1) Uani 1.00 d . . .
C(22) C 0.1984(5) 0.1647(4) -0.4178(7) 0.150(3) Uani 1.00 d . . .
C(23) C 0.1955(6) 0.2349(4) -0.4699(7) 0.163(3) Uani 1.00 d . . .
C(24) C 0.293(1) 0.0509(5) -0.5170(7) 0.204(4) Uani 1.00 d . . .
C(25) C 0.2784(7) 0.0929(4) -0.6114(7) 0.163(3) Uani 1.00 d . . .
C(26) C -0.5429(4) -0.2394(2) -0.8649(4) 0.065(1) Uani 1.00 d . . .
H(1) H -0.500(4) -0.154(2) -1.072(3) 0.09(1) Uiso 1.00 calc . . .
H(2) H -0.362(3) -0.089(2) -0.855(3) 0.07(1) Uiso 1.00 calc . . .
H(3) H -0.572(3) -0.321(2) -1.100(3) 0.08(1) Uiso 1.00 calc . . .
H(4) H -0.732(4) -0.394(2) -1.249(3) 0.09(1) Uiso 1.00 calc . . .
H(5) H -0.954(4) -0.358(3) -1.312(4) 0.11(1) Uiso 1.00 calc . . .
H(6) H -1.010(4) -0.245(2) -1.221(3) 0.08(1) Uiso 1.00 calc . . .
H(7) H -0.900(4) -0.007(2) -1.001(3) 0.09(1) Uiso 1.00 calc . . .
H(8) H -0.739(3) 0.088(2) -0.889(3) 0.062(9) Uiso 1.00 calc . . .
H(9) H -0.264(3) 0.129(2) -0.636(3) 0.07(1) Uiso 1.00 calc . . .
H(10) H -0.063(3) 0.174(2) -0.537(3) 0.07(1) Uiso 1.00 calc . . .
H(11) H 0.063(4) -0.007(2) -0.684(3) 0.09(1) Uiso 1.00 calc . . .
H(12) H -0.145(3) -0.048(2) -0.781(3) 0.09(1) Uiso 1.00 calc . . .
H(13) H 0.1320 0.1579 -0.3853 0.1626 Uiso 1.00 calc . . .
H(14) H 0.2792 0.1468 -0.3612 0.1626 Uiso 1.00 calc . . .
H(15) H 0.2430 0.2322 -0.5204 0.1881 Uiso 1.00 calc . . .
H(16) H 0.2351 0.2736 -0.4112 0.1881 Uiso 1.00 calc . . .
H(17) H 0.1069 0.2511 -0.5193 0.1881 Uiso 1.00 calc . . .
H(18) H 0.2621 -0.0067 -0.5283 0.1503 Uiso 1.00 calc . . .
H(19) H 0.3752 0.0360 -0.5598 0.0520 Uiso 1.00 calc . . .
H(20) H 0.3545 0.1228 -0.5962 0.1920 Uiso 1.00 calc . . .
H(21) H 0.2045 0.1277 -0.6282 0.1920 Uiso 1.00 calc . . .
H(22) H 0.2604 0.0591 -0.6770 0.1920 Uiso 1.00 calc . . .
H(23) H -0.615(3) -0.240(2) -0.837(3) 0.07(1) Uiso 1.00 calc . . .
H(24) H -0.468(4) -0.213(3) -0.802(4) 0.11(1) Uiso 1.00 calc . . .
H(25) H -0.514(4) -0.294(2) -0.879(3) 0.10(1) Uiso 1.00 calc . . .

loop_
_atom_type_symbol
_atom_type_description
_atom_type_scat_dispersion_real
_atom_type_scat_dispersion_imag
_atom_type_scat_source
C C 0.0033 0.0002 'International Tables Vol C Tables 4.2.6.8 and 6.1.1.1'
H H 0.0000 0.0000 'International Tables Vol C Table 6.1.1.2'
N N 0.0061 0.0033 'International Tables Vol C Tables 4.2.6.8 and 6.1.1.1'
O O 0.0106 0.0060 'International Tables Vol C Tables 4.2.6.8 and 6.1.1.1'

_journal_paper_doi 10.1039/b411591k
